data_1536740
loop_
_publ_author_name
'Klevtsova, R.F.'
'Glinskaya, L.A.'
'Ishchenko, V.N.'
'Klevtsov, P.V.'
'Perepelitsa, A.P.'

_publ_section_title
;
 Double molybdates and tungstates of the composition Na3 M(+) (E O4)2 *
 9(H2 O) (M= K, Rb; E= Mo, W): synthesis, structure, dehydratation.
;
_journal_name_full Kristallografiya
_journal_page_first 1094
_journal_page_last 1098
_journal_volume 35
_journal_year 1990
_chemical_formula_sum 'H18 Mo2 Na3 O17 Rb'
_chemical_name_systematic 'Na3 Rb (Mo O4)2 (H2 O)9'
_space_group_IT_number 176
_symmetry_space_group_name_Hall '-P 6c'
_symmetry_space_group_name_H-M 'P 63/m'
_cell_angle_alpha 90
_cell_angle_beta 90
_cell_angle_gamma 120
_cell_formula_units_Z 2
_cell_length_a 9.648
_cell_length_b 9.648
_cell_length_c 12.157
_cell_volume 980.013
_citation_journal_id_ASTM KRISAJ
_cod_data_source_file Klevtsova_KRISAJ_1990_1027.cif
_cod_data_source_block H18Mo2Na3O17Rb1
_cod_original_cell_volume 980.0125
_cod_original_formula_sum 'H18 Mo2 Na3 O17 Rb1'
_cod_database_code 1536740

loop_
_symmetry_equiv_pos_as_xyz
x,y,z
x-y,x,z+1/2
-y,x-y,z
-x,-y,z+1/2
-x+y,-x,z
y,-x+y,z+1/2
-x,-y,-z
-x+y,-x,-z-1/2
y,-x+y,-z
x,y,-z-1/2
x-y,x,-z
-y,x-y,-z-1/2

loop_
_atom_site_label
_atom_site_type_symbol
_atom_site_fract_x
_atom_site_fract_y
_atom_site_fract_z
_atom_site_occupancy
_atom_site_U_iso_or_equiv
Rb1 Rb+1 0 0 0.25 1 0.0
O4 O-2 0.2684 0.0265 0.3865 1 0.0
O1 O-2 0.3333 0.6667 0.6205 1 0.0
O2 O-2 0.2867 0.4753 0.4292 1 0.0
Mo1 Mo+6 0.3333 0.6667 0.4761 1 0.0
Na1 Na+1 0.2894 0.4567 0.75 1 0.0
H2 H+1 0.337 0.081 0.448 1 0.0
O3 O-2 0.0213 0.4145 0.75 1 0.0
H1 H+1 -0.049 0.371 0.691 1 0.0
H3 H+1 0.242 -0.079 0.401 1 0.0
